data_4124613
loop_
_publ_author_name
'Azuma, M.'
'Yoshida, H.'
'Saito, T.'
'Yamada, T.'
'Takano, M.'

_publ_section_title
;
 Pressure-induced buckling of spin ladder in Sr Cu2 O3
;
_journal_name_full 'Journal of the American Chemical Society'
_journal_page_first 8244
_journal_page_last 8246
_journal_volume 126
_journal_year 2004
_chemical_formula_sum 'Cu2 O3 Sr'
_chemical_name_systematic 'Sr (Cu2 O3)'
_space_group_IT_number 65
_symmetry_space_group_name_Hall '-C 2 2'
_symmetry_space_group_name_H-M 'C m m m'
_cell_angle_alpha 90
_cell_angle_beta 90
_cell_angle_gamma 90
_cell_formula_units_Z 2
_cell_length_a 3.9313
_cell_length_b 11.5629
_cell_length_c 3.4926
_cell_volume 158.764
_citation_journal_id_ASTM JACSAT
_cod_data_source_file Azuma_JACSAT_2004_1319.cif
_cod_data_source_block Cu2O3Sr1
_cod_original_cell_volume 158.7639
_cod_original_formula_sum 'Cu2 O3 Sr1'
_cod_database_code 4124613

loop_
_symmetry_equiv_pos_as_xyz
x,y,z
-x,-y,z
x,-y,-z
-x,y,-z
-x,-y,-z
x,y,-z
-x,y,z
x,-y,z
x+1/2,y+1/2,z
-x+1/2,-y+1/2,z
x+1/2,-y+1/2,-z
-x+1/2,y+1/2,-z
-x+1/2,-y+1/2,-z
x+1/2,y+1/2,-z
-x+1/2,y+1/2,z
x+1/2,-y+1/2,z

loop_
_atom_site_label
_atom_site_type_symbol
_atom_site_fract_x
_atom_site_fract_y
_atom_site_fract_z
_atom_site_occupancy
_atom_site_U_iso_or_equiv
O1 O-2 0.5 0 0 1 0.0
Cu1 Cu+2 0 0.3342 0 1 0.0
O2 O-2 0 0.1699 0 1 0.0
Sr1 Sr+2 0 0 0.5 1 0.0
